data_2218623
loop_
_publ_author_name
'Zhang, Hai-Quan'
Bao-Li
'Yang, Guang-Di'
'Ma, Yu-Guang'

_publ_section_title
;
 3,9-Dibromo-5,7-dihydrodibenzo[<i>c</i>,<i>e</i>]oxepine
;
_journal_coeditor_code BV2098
_journal_issue 7
_journal_name_full 'Acta Crystallographica Section E'
_journal_page_first o1304
_journal_paper_doi 10.1107/S1600536808018175
_journal_volume 64
_journal_year 2008
_chemical_formula_iupac 'C14 H10 Br2 O'
_chemical_formula_moiety 'C14 H10 Br2 O'
_chemical_formula_sum 'C14 H10 Br2 O'
_chemical_formula_weight 354.04
_chemical_name_systematic
;
3,9-Dibromo-5,7-dihydrodibenzo[c,e]oxepine
;
_space_group_IT_number 60
_symmetry_cell_setting orthorhombic
_symmetry_space_group_name_Hall '-P 2n 2ab'
_symmetry_space_group_name_H-M 'P b c n'
_atom_sites_solution_hydrogens geom
_atom_sites_solution_primary direct
_atom_sites_solution_secondary difmap
_cell_angle_alpha 90.00
_cell_angle_beta 90.00
_cell_angle_gamma 90.00
_cell_formula_units_Z 4
_cell_length_a 16.5965(3)
_cell_length_b 10.2476(6)
_cell_length_c 7.2626(14)
_cell_measurement_reflns_used 10356
_cell_measurement_temperature 291(2)
_cell_measurement_theta_max 54.86
_cell_measurement_theta_min 2.46
_cell_volume 1235.2(2)
_computing_cell_refinement 'RAPID-AUTO (Rigaku, 1998)'
_computing_data_collection 'RAPID-AUTO (Rigaku, 1998)'
_computing_data_reduction 'CrystalStructure (Rigaku/MSC, 2002)'
_computing_molecular_graphics 'PLATON (Spek, 2003)'
_computing_publication_material 'SHELXL97 (Sheldrick, 2008)'
_computing_structure_refinement 'SHELXL97 (Sheldrick, 2008)'
_computing_structure_solution 'SHELXS97 (Sheldrick, 2008)'
_diffrn_ambient_temperature 291(2)
_diffrn_measured_fraction_theta_full 0.971
_diffrn_measured_fraction_theta_max 0.971
_diffrn_measurement_device_type 'Rigaku R-AXIS RAPID'
_diffrn_measurement_method \w
_diffrn_radiation_monochromator graphite
_diffrn_radiation_source 'fine-focus sealed tube'
_diffrn_radiation_type MoK\a
_diffrn_radiation_wavelength 0.71073
_diffrn_reflns_av_R_equivalents 0.0143
_diffrn_reflns_av_sigmaI/netI 0.0412
_diffrn_reflns_limit_h_max 21
_diffrn_reflns_limit_h_min -21
_diffrn_reflns_limit_k_max 12
_diffrn_reflns_limit_k_min -13
_diffrn_reflns_limit_l_max 9
_diffrn_reflns_limit_l_min -9
_diffrn_reflns_number 2468
_diffrn_reflns_theta_full 27.46
_diffrn_reflns_theta_max 27.46
_diffrn_reflns_theta_min 2.34
_diffrn_standards_decay_% 0
_diffrn_standards_interval_count 0
_diffrn_standards_interval_time 0
_diffrn_standards_number 0
_exptl_absorpt_coefficient_mu 6.541
_exptl_absorpt_correction_T_max 0.4976
_exptl_absorpt_correction_T_min 0.4569
_exptl_absorpt_correction_type multi-scan
_exptl_absorpt_process_details '(ABSCOR; Higashi, 1995)'
_exptl_crystal_colour colorless
_exptl_crystal_density_diffrn 1.904
_exptl_crystal_density_method 'not measured'
_exptl_crystal_description block
_exptl_crystal_F_000 688
_exptl_crystal_size_max 0.14
_exptl_crystal_size_mid 0.14
_exptl_crystal_size_min 0.12
_refine_diff_density_max 0.283
_refine_diff_density_min -0.463
_refine_ls_extinction_method none
_refine_ls_goodness_of_fit_ref 1.049
_refine_ls_hydrogen_treatment constr
_refine_ls_matrix_type full
_refine_ls_number_parameters 78
_refine_ls_number_reflns 1371
_refine_ls_number_restraints 0
_refine_ls_restrained_S_all 1.049
_refine_ls_R_factor_all 0.0413
_refine_ls_R_factor_gt 0.0235
_refine_ls_shift/su_max 0.000
_refine_ls_shift/su_mean 0.000
_refine_ls_structure_factor_coef Fsqd
_refine_ls_weighting_details 'calc w=1/[\s^2^(Fo^2^)+(0.0103P)^2^] where P=(Fo^2^+2Fc^2^)/3'
_refine_ls_weighting_scheme calc
_refine_ls_wR_factor_gt 0.0409
_refine_ls_wR_factor_ref 0.0419
_reflns_number_gt 896
_reflns_number_total 1371
_reflns_threshold_expression I>2\s(I)
_cod_data_source_file bv2098.cif
_cod_data_source_block I
_cod_database_code 2218623
_cod_database_fobs_code 2218623

loop_
_symmetry_equiv_pos_as_xyz
'x, y, z'
'-x+1/2, -y+1/2, z+1/2'
'-x, y, -z+1/2'
'x+1/2, -y+1/2, -z'
'-x, -y, -z'
'x-1/2, y-1/2, -z-1/2'
'x, -y, z-1/2'
'-x-1/2, y-1/2, z'

loop_
_atom_site_type_symbol
_atom_site_label
_atom_site_fract_x
_atom_site_fract_y
_atom_site_fract_z
_atom_site_U_iso_or_equiv
_atom_site_adp_type
_atom_site_calc_flag
_atom_site_refinement_flags
_atom_site_occupancy
Br Br1 0.677363(15) 0.36711(3) 0.14224(4) 0.04966(11) Uani d . 1
O O1 1.0000 0.0746(2) 0.2500 0.0401(7) Uani d S 1
C C1 0.79077(14) 0.3698(3) 0.1813(3) 0.0333(6) Uani d . 1
C C6 0.82561(17) 0.4814(3) 0.2538(3) 0.0392(7) Uani d . 1
H H6A 0.7943 0.5534 0.2846 0.047 Uiso calc R 1
C C3 0.91882(13) 0.2642(2) 0.1600(3) 0.0251(5) Uani d . 1
C C7 0.96934(14) 0.1504(2) 0.1017(3) 0.0342(6) Uani d . 1
H H7A 0.9373 0.0944 0.0228 0.041 Uiso calc R 1
H H7B 1.0143 0.1825 0.0293 0.041 Uiso calc R 1
C C4 0.95561(13) 0.3761(2) 0.2353(3) 0.0273(5) Uani d . 1
C C2 0.83600(13) 0.2626(2) 0.1339(3) 0.0295(6) Uani d . 1
H H2A 0.8112 0.1891 0.0845 0.035 Uiso calc R 1
C C5 0.90852(16) 0.4830(3) 0.2793(3) 0.0361(7) Uani d . 1
H H5A 0.9329 0.5574 0.3270 0.043 Uiso calc R 1

loop_
_atom_site_aniso_label
_atom_site_aniso_U_11
_atom_site_aniso_U_22
_atom_site_aniso_U_33
_atom_site_aniso_U_12
_atom_site_aniso_U_13
_atom_site_aniso_U_23
Br1 0.03162(14) 0.0648(2) 0.05259(17) 0.01473(19) -0.00240(17) 0.0052(2)
O1 0.0350(15) 0.0224(14) 0.0629(18) 0.000 -0.0084(15) 0.000
C1 0.0301(13) 0.0443(16) 0.0257(13) 0.0091(16) 0.0001(11) 0.0004(15)
C6 0.0487(17) 0.0390(16) 0.0299(13) 0.0231(19) -0.0067(15) -0.0083(12)
C3 0.0245(13) 0.0250(13) 0.0260(12) 0.0011(12) 0.0036(13) 0.0030(12)
C7 0.0270(13) 0.0304(15) 0.0452(16) -0.0031(13) 0.0024(12) -0.0083(12)
C4 0.0331(13) 0.0259(13) 0.0230(11) 0.0045(14) -0.0011(12) 0.0022(12)
C2 0.0321(15) 0.0282(13) 0.0283(12) 0.0001(12) 0.0023(15) -0.0005(12)
C5 0.0489(18) 0.0275(15) 0.0321(13) 0.0069(16) -0.0108(14) -0.0061(12)

loop_
_atom_type_symbol
_atom_type_description
_atom_type_scat_dispersion_real
_atom_type_scat_dispersion_imag
_atom_type_scat_source
C C 0.0033 0.0016 'International Tables Vol C Tables 4.2.6.8 and 6.1.1.4'
H H 0.0000 0.0000 'International Tables Vol C Tables 4.2.6.8 and 6.1.1.4'
O O 0.0106 0.0060 'International Tables Vol C Tables 4.2.6.8 and 6.1.1.4'
Br Br -0.2901 2.4595 'International Tables Vol C Tables 4.2.6.8 and 6.1.1.4'

loop_
_geom_angle_atom_site_label_1
_geom_angle_atom_site_label_2
_geom_angle_atom_site_label_3
_geom_angle_site_symmetry_1
_geom_angle_site_symmetry_3
_geom_angle
C7 O1 C7 3_755 . 113.8(2)
C2 C1 C6 . . 121.8(2)
C2 C1 Br1 . . 119.40(19)
C6 C1 Br1 . . 118.8(2)
C1 C6 C5 . . 118.3(2)
C1 C6 H6A . . 120.9
C5 C6 H6A . . 120.9
C2 C3 C4 . . 119.5(2)
C2 C3 C7 . . 120.5(2)
C4 C3 C7 . . 120.0(2)
O1 C7 C3 . . 114.29(19)
O1 C7 H7A . . 108.7
C3 C7 H7A . . 108.7
O1 C7 H7B . . 108.7
C3 C7 H7B . . 108.7
H7A C7 H7B . . 107.6
C5 C4 C3 . . 119.3(2)
C5 C4 C4 . 3_755 121.75(17)
C3 C4 C4 . 3_755 118.96(16)
C1 C2 C3 . . 119.8(2)
C1 C2 H2A . . 120.1
C3 C2 H2A . . 120.1
C4 C5 C6 . . 121.4(3)
C4 C5 H5A . . 119.3
C6 C5 H5A . . 119.3

loop_
_geom_bond_atom_site_label_1
_geom_bond_atom_site_label_2
_geom_bond_site_symmetry_2
_geom_bond_distance
Br1 C1 . 1.904(2)
O1 C7 3_755 1.422(3)
O1 C7 . 1.422(3)
C1 C2 . 1.375(3)
C1 C6 . 1.386(3)
C6 C5 . 1.389(3)
C6 H6A . 0.9300
C3 C2 . 1.388(3)
C3 C4 . 1.410(3)
C3 C7 . 1.497(3)
C7 H7A . 0.9700
C7 H7B . 0.9700
C4 C5 . 1.383(3)
C4 C4 3_755 1.489(4)
C2 H2A . 0.9300
C5 H5A . 0.9300
